data_8100996
loop_
_publ_author_name
'Bavoux, C.'
'Perrin, M.'
'Ousmer, M.'
'Braun, N. A.'
'Ciufolini, M.'

_publ_section_title
;
Crystal structure of (1S,3S,6S,7S,8S,9S)-7,9-diacetoxy-6-(4-methoxybenzyl)-
3-[N-methyl-N-(4-methylphenyl)sulfonylamino]-5-azatricyclo[6.3.1.0^1,5^]
dodecan-4-one---methanol (1/0.25), C~31~H~38~N~2~O~8~S &#x00B7; &#x00BC;
(CH~3~OH)
;
_journal_issue 3
_journal_name_full 'Zeitschrift f\"ur Kristallographie - New Crystal Structures'
_journal_page_first 361
_journal_page_last 362
_journal_volume 216
_journal_year 2001
_chemical_formula_analytical 'C31 H38 N2 O8 S, 0.25 (CH3OH)'
_chemical_formula_structural 'C31 H38 N2 O8 S  .  0.25(C H3 O H)'
_chemical_formula_sum 'C31.25 H39 N2 O8.25 S'
_chemical_formula_weight 606.70
_space_group_IT_number 92
_symmetry_cell_setting tetragonal
_symmetry_space_group_name_Hall 'P 4abw 2nw'
_symmetry_space_group_name_H-M 'P 41 21 2'
_cell_angle_alpha 90.00
_cell_angle_beta 90.00
_cell_angle_gamma 90.00
_cell_formula_units_Z 8
_cell_length_a 12.111(2)
_cell_length_b 12.111(2)
_cell_length_c 42.151(8)
_cell_measurement_temperature 173(2)
_cell_volume 6182.2(17)
_diffrn_ambient_temperature 173(2)
_exptl_crystal_density_diffrn 1.304
_refine_ls_R_factor_obs 0.0748
_refine_ls_wR_factor_obs 0.1361
_cod_database_code 8100996

loop_
_symmetry_equiv_pos_as_xyz
'x, y, z'
'-x, -y, z+1/2'
'-y+1/2, x+1/2, z+1/4'
'y+1/2, -x+1/2, z+3/4'
'-x+1/2, y+1/2, -z+1/4'
'x+1/2, -y+1/2, -z+3/4'
'y, x, -z'
'-y, -x, -z+1/2'

loop_
_atom_site_aniso_label
_atom_site_aniso_U_11
_atom_site_aniso_U_22
_atom_site_aniso_U_33
_atom_site_aniso_U_23
_atom_site_aniso_U_13
_atom_site_aniso_U_12
S1 0.032(2) 0.033(2) 0.0419(15) 0.0005(13) 0.0082(12) -0.0072(14)
N4 0.027(5) 0.020(5) 0.024(4) 0.003(4) 0.002(4) -0.005(4)
O6 0.041(4) 0.033(4) 0.027(3) -0.014(3) 0.011(3) -0.002(3)
O1 0.028(4) 0.041(4) 0.057(4) -0.006(3) 0.015(3) -0.002(3)
O2 0.049(4) 0.038(4) 0.050(4) 0.014(3) 0.005(3) -0.012(4)
O7 0.053(4) 0.033(4) 0.036(4) 0.003(3) -0.001(3) -0.004(4)
C9 0.038(6) 0.036(6) 0.012(5) -0.005(4) -0.003(4) -0.008(6)
C5 0.027(6) 0.030(6) 0.019(5) -0.004(4) -0.002(4) -0.010(5)
N1 0.024(5) 0.022(5) 0.053(5) -0.007(4) 0.011(4) -0.004(4)
O54 0.054(5) 0.029(4) 0.064(4) -0.009(3) 0.009(4) -0.004(4)
C6 0.029(6) 0.025(6) 0.032(6) 0.011(5) -0.003(5) -0.006(5)
O3 0.065(5) 0.055(5) 0.028(4) -0.001(3) 0.002(4) -0.028(4)
C52 0.033(7) 0.052(7) 0.022(5) 0.001(5) 0.005(4) -0.008(6)
O70 0.088(6) 0.038(5) 0.060(5) 0.000(4) -0.031(4) -0.011(4)
C70 0.033(6) 0.038(6) 0.011(5) 0.007(4) -0.007(5) -0.011(5)
C8 0.016(5) 0.044(7) 0.028(5) -0.002(5) -0.003(4) 0.005(5)
C2 0.031(6) 0.016(6) 0.043(6) 0.002(5) 0.004(5) 0.000(5)
C7 0.032(6) 0.029(6) 0.023(5) 0.001(4) -0.004(4) -0.004(5)
C3 0.040(7) 0.026(6) 0.033(6) 0.000(5) -0.002(6) -0.002(5)
C80 0.038(6) 0.030(6) 0.032(5) -0.006(5) 0.005(4) 0.006(6)
C51 0.034(6) 0.018(6) 0.032(6) -0.008(4) -0.004(5) -0.004(5)
C50 0.038(6) 0.026(6) 0.028(5) -0.002(4) 0.000(4) 0.008(5)
C55 0.037(7) 0.030(7) 0.047(6) 0.009(5) 0.001(5) -0.004(6)
C60 0.061(8) 0.028(7) 0.044(7) -0.010(6) 0.004(6) 0.015(6)
O61 0.109(7) 0.031(5) 0.069(5) -0.004(4) 0.035(5) 0.010(5)
C14 0.051(8) 0.051(8) 0.041(7) -0.012(7) 0.004(5) -0.020(7)
C15 0.060(8) 0.038(7) 0.067(8) -0.020(6) 0.022(7) -0.020(6)
C71 0.055(8) 0.032(7) 0.058(8) 0.024(6) 0.011(6) -0.008(6)
C54 0.022(6) 0.027(7) 0.037(6) 0.003(5) 0.007(5) 0.006(5)
C90 0.041(6) 0.025(6) 0.031(5) -0.006(4) -0.009(4) 0.008(5)
C13 0.039(7) 0.061(9) 0.043(7) -0.010(6) 0.000(5) -0.025(6)
C61 0.079(8) 0.057(8) 0.051(7) -0.014(5) 0.004(6) 0.024(7)
C53 0.045(7) 0.026(6) 0.044(6) -0.005(5) -0.003(5) 0.004(6)
C56 0.040(7) 0.032(6) 0.023(5) 0.000(4) 0.002(5) 0.017(6)
C12 0.033(7) 0.044(7) 0.054(7) 0.000(6) 0.009(5) -0.008(5)
C1 0.071(8) 0.030(7) 0.077(7) 0.012(6) 0.022(7) -0.007(6)
C140 0.077(9) 0.077(9) 0.063(8) -0.007(7) -0.001(6) -0.043(7)
C11 0.033(7) 0.040(7) 0.040(6) 0.007(6) 0.005(5) -0.006(5)
C72 0.070(8) 0.067(8) 0.030(6) 0.012(5) -0.014(6) 0.007(6)
C16 0.061(8) 0.050(8) 0.052(8) 0.004(6) -0.002(6) -0.003(7)
C10 0.037(6) 0.036(7) 0.027(5) -0.002(5) -0.001(4) 0.000(5)
C540 0.036(7) 0.059(8) 0.059(7) 0.008(6) -0.001(5) -0.012(6)

loop_
_atom_site_label
_atom_site_type_symbol
_atom_site_fract_x
_atom_site_fract_y
_atom_site_fract_z
_atom_site_U_iso_or_equiv
_atom_site_thermal_displace_type
_atom_site_occupancy
_atom_site_calc_flag
_atom_site_refinement_flags
_atom_site_disorder_group
S1 S 0.1825(2) 0.8331(2) 0.06972(5) 0.0359(6) Uani 1 d . .
N4 N -0.1040(5) 0.5443(5) 0.08281(14) 0.024(2) Uani 1 d . .
O6 O -0.0487(5) 0.3138(5) 0.06264(11) 0.033(2) Uani 1 d . .
O1 O 0.2624(5) 0.7479(5) 0.06335(12) 0.042(2) Uani 1 d . .
O2 O 0.1800(5) 0.9304(5) 0.05068(12) 0.045(2) Uani 1 d . .
O7 O -0.1092(5) 0.3272(5) 0.17519(12) 0.041(2) Uani 1 d . .
C9 C -0.0627(7) 0.5520(7) 0.1160(2) 0.028(2) Uani 1 d . .
C5 C -0.1811(7) 0.4530(7) 0.0754(2) 0.025(2) Uani 1 d . .
H5 H -0.2456(7) 0.4643(7) 0.0891(2) 0.031 Uiso 1 calc R .
N1 N 0.0621(6) 0.7754(6) 0.0674(2) 0.033(2) Uani 1 d . .
O54 O -0.5580(5) 0.1182(5) 0.04210(14) 0.049(2) Uani 1 d . .
C6 C -0.1303(7) 0.3433(7) 0.0857(2) 0.029(2) Uani 1 d . .
H6 H -0.1883(7) 0.2868(7) 0.0855(2) 0.034 Uiso 1 calc R .
O3 O -0.0535(5) 0.6095(5) 0.03314(13) 0.049(2) Uani 1 d . .
C52 C -0.2989(7) 0.2661(8) 0.0221(2) 0.036(2) Uani 1 d . .
H52 H -0.2341(7) 0.2579(8) 0.0104(2) 0.043 Uiso 1 calc R .
O70 O -0.1225(6) 0.1437(5) 0.16575(15) 0.062(2) Uani 1 d . .
C70 C -0.1647(7) 0.3502(7) 0.1454(2) 0.027(2) Uani 1 d . .
H70 H -0.2197(7) 0.2925(7) 0.1414(2) 0.033 Uiso 1 calc R .
C8 C 0.0009(7) 0.4456(7) 0.1221(2) 0.029(2) Uani 1 d . .
H8A H 0.0326(7) 0.4472(7) 0.1432(2) 0.035 Uiso 1 calc R .
H8B H 0.0607(7) 0.4386(7) 0.1069(2) 0.035 Uiso 1 calc R .
C2 C 0.0466(7) 0.6648(7) 0.0803(2) 0.030(2) Uani 1 d . .
H2 H 0.1159(7) 0.6241(7) 0.0778(2) 0.036 Uiso 1 calc R .
C7 C -0.0781(7) 0.3464(7) 0.1190(2) 0.028(2) Uani 1 d . .
H7 H -0.0347(7) 0.2789(7) 0.1218(2) 0.034 Uiso 1 calc R .
C3 C -0.0432(7) 0.6035(7) 0.0620(2) 0.033(2) Uani 1 d . .
C80 C -0.2245(7) 0.4626(7) 0.1483(2) 0.033(2) Uani 1 d . .
H80A H -0.2873(7) 0.4622(7) 0.1340(2) 0.040 Uiso 1 calc R .
H80B H -0.2530(7) 0.4693(7) 0.1697(2) 0.040 Uiso 1 calc R .
C51 C -0.3156(8) 0.3598(7) 0.0396(2) 0.028(2) Uani 1 d . .
C50 C -0.2257(7) 0.4470(7) 0.0414(2) 0.031(2) Uani 1 d . .
H50A H -0.2555(7) 0.5182(7) 0.0353(2) 0.037 Uiso 1 calc R .
H50B H -0.1663(7) 0.4285(7) 0.0269(2) 0.037 Uiso 1 calc R .
C55 C -0.4914(8) 0.2880(8) 0.0565(2) 0.038(3) Uani 1 d . .
H55 H -0.5551(8) 0.2960(8) 0.0686(2) 0.046 Uiso 1 calc R .
C60 C -0.0351(9) 0.2053(9) 0.0572(2) 0.044(3) Uani 1 d . .
O61 O -0.0719(6) 0.1355(5) 0.0743(2) 0.070(2) Uani 1 d . .
C14 C 0.2237(8) 0.9252(10) 0.1735(2) 0.047(3) Uani 1 d . .
C15 C 0.1762(9) 0.9992(8) 0.1526(3) 0.055(3) Uani 1 d . .
H15 H 0.1522(9) 1.0675(8) 0.1599(3) 0.066 Uiso 1 calc R .
C71 C -0.0927(8) 0.2193(9) 0.1828(2) 0.049(3) Uani 1 d . .
C54 C -0.4739(7) 0.1948(8) 0.0389(2) 0.029(2) Uani 1 d . .
C90 C -0.1546(7) 0.5652(7) 0.1410(2) 0.032(2) Uani 1 d . .
H90A H -0.1207(7) 0.5897(7) 0.1607(2) 0.039 Uiso 1 calc R .
H90B H -0.2039(7) 0.6235(7) 0.1340(2) 0.039 Uiso 1 calc R .
C13 C 0.2603(8) 0.8282(10) 0.1620(2) 0.048(3) Uani 1 d . .
H13 H 0.2944(8) 0.7790(10) 0.1758(2) 0.057 Uiso 1 calc R .
C61 C 0.0429(8) 0.1847(8) 0.0297(2) 0.062(3) Uani 1 d . .
H61A H 0.0606(8) 0.2536(8) 0.0197(2) 0.093 Uiso 1 calc R .
H61B H 0.0080(8) 0.1367(8) 0.0146(2) 0.093 Uiso 1 calc R .
H61C H 0.1093(8) 0.1508(8) 0.0374(2) 0.093 Uiso 1 calc R .
C53 C -0.3791(8) 0.1821(8) 0.0216(2) 0.038(2) Uani 1 d . .
H53 H -0.3679(8) 0.1187(8) 0.0096(2) 0.046 Uiso 1 calc R .
C56 C -0.4118(8) 0.3705(7) 0.0559(2) 0.032(2) Uani 1 d . .
H56 H -0.4248(8) 0.4355(7) 0.0671(2) 0.038 Uiso 1 calc R .
C12 C 0.2496(8) 0.7989(8) 0.1307(2) 0.044(3) Uani 1 d . .
H12 H 0.2737(8) 0.7301(8) 0.1238(2) 0.052 Uiso 1 calc R .
C1 C -0.0324(8) 0.8514(7) 0.0702(2) 0.060(3) Uani 1 d . .
H1A H -0.0134(8) 0.9214(7) 0.0610(2) 0.089 Uiso 1 calc R .
H1B H -0.0507(8) 0.8613(7) 0.0921(2) 0.089 Uiso 1 calc R .
H1C H -0.0948(8) 0.8210(7) 0.0592(2) 0.089 Uiso 1 calc R .
C140 C 0.2350(9) 0.9547(9) 0.2081(2) 0.072(4) Uani 1 d . .
H14A H 0.2042(9) 1.0266(9) 0.2117(2) 0.108 Uiso 1 calc R .
H14B H 0.3117(9) 0.9549(9) 0.2138(2) 0.108 Uiso 1 calc R .
H14C H 0.1963(9) 0.9013(9) 0.2207(2) 0.108 Uiso 1 calc R .
C11 C 0.2026(7) 0.8723(9) 0.1093(2) 0.038(3) Uani 1 d . .
C72 C -0.0340(8) 0.2074(7) 0.2137(2) 0.056(3) Uani 1 d . .
H72A H -0.0198(8) 0.2792(7) 0.2224(2) 0.083 Uiso 1 calc R .
H72B H 0.0346(8) 0.1695(7) 0.2104(2) 0.083 Uiso 1 calc R .
H72C H -0.0791(8) 0.1659(7) 0.2281(2) 0.083 Uiso 1 calc R .
C16 C 0.1639(9) 0.9726(9) 0.1204(2) 0.054(3) Uani 1 d . .
H16 H 0.1298(9) 1.0219(9) 0.1066(2) 0.065 Uiso 1 calc R .
C10 C 0.0101(7) 0.6547(7) 0.1148(2) 0.033(2) Uani 1 d . .
H10A H 0.0735(7) 0.6464(7) 0.1287(2) 0.040 Uiso 1 calc R .
H10B H -0.0312(7) 0.7196(7) 0.1213(2) 0.040 Uiso 1 calc R .
C540 C -0.5444(7) 0.0194(7) 0.0261(2) 0.051(3) Uani 1 d . .
H54A H -0.6071(7) -0.0272(7) 0.0299(2) 0.077 Uiso 1 calc R .
H54B H -0.4787(7) -0.0166(7) 0.0335(2) 0.077 Uiso 1 calc R .
H54C H -0.5379(7) 0.0336(7) 0.0038(2) 0.077 Uiso 1 calc R .
C1S C 0.8036(7) 0.9443(7) 0.0097(2) 0.020(8) Uiso 0.25 d PRD .
H1S1 H 0.7396(7) 0.9780(7) 0.0190(2) 0.029 Uiso 0.25 calc PR .
H1S2 H 0.8198(7) 0.9794(7) -0.0102(2) 0.029 Uiso 0.25 calc PR .
H1S3 H 0.8655(7) 0.9526(7) 0.0237(2) 0.029 Uiso 0.25 calc PR .
O1S O 0.7854(7) 0.8443(7) 0.0052(2) 0.124(13) Uiso 0.25 d PRD .
H1S H 0.8444(7) 0.7853(7) -0.0050(2) 0.186 Uiso 0.25 d PRD .

loop_
_geom_bond_atom_site_label_1
_geom_bond_atom_site_label_2
_geom_bond_distance
_geom_bond_site_symmetry_2
_geom_bond_publ_flag
S1 O2 1.425(6) . ?
S1 O1 1.441(6) . ?
S1 N1 1.620(7) . ?
S1 C11 1.753(9) . ?
N4 C3 1.352(10) . ?
N4 C5 1.480(9) . ?
N4 C9 1.487(9) . ?
O6 C60 1.345(10) . ?
O6 C6 1.431(9) . ?
O7 C71 1.360(10) . ?
O7 C70 1.452(8) . ?
C9 C8 1.524(10) . ?
C9 C10 1.526(11) . ?
C9 C90 1.543(11) . ?
C5 C6 1.527(10) . ?
C5 C50 1.534(9) . ?
N1 C2 1.457(9) . ?
N1 C1 1.474(10) . ?
O54 C54 1.384(9) . ?
O54 C540 1.383(9) . ?
C6 C7 1.541(9) . ?
O3 C3 1.225(9) . ?
C52 C51 1.368(10) . ?
C52 C53 1.407(11) . ?
O70 C71 1.218(11) . ?
C70 C7 1.528(10) . ?
C70 C80 1.546(11) . ?
C8 C7 1.541(10) . ?
C2 C3 1.525(11) . ?
C2 C10 1.527(9) . ?
C80 C90 1.534(11) . ?
C51 C56 1.360(11) . ?
C51 C50 1.519(10) . ?
C55 C54 1.366(11) . ?
C55 C56 1.388(11) . ?
C60 O61 1.196(10) . ?
C60 C61 1.517(12) . ?
C14 C13 1.347(13) . ?
C14 C15 1.383(12) . ?
C14 C140 1.505(12) . ?
C15 C16 1.401(12) . ?
C71 C72 1.490(12) . ?
C54 C53 1.371(11) . ?
C13 C12 1.372(11) . ?
C12 C11 1.386(11) . ?
C11 C16 1.383(12) . ?
C1S O1S 1.25 . ?
O1S O1S 1.10(2) 7 ?
